data_4342775
loop_
_publ_author_name
'Hansen, Christopher B.'
'Jordan, Richard F.'
'Hillhouse, Gregory L.'

_publ_section_title
;
 Protonolysis and amide exchange reactions of a three-coordinate cobalt
 amide complex supported by an N-heterocyclic carbene ligand.
;
_journal_issue 10
_journal_name_full 'Inorganic chemistry'
_journal_page_first 4603
_journal_page_last 4610
_journal_paper_doi 10.1021/ic502670x
_journal_volume 54
_journal_year 2015
_chemical_formula_moiety 'C51 H72 Co N4'
_chemical_formula_sum 'C51 H72 Co N4'
_chemical_formula_weight 800.05
_chemical_name_systematic
;
 ?
;
_space_group_crystal_system monoclinic
_space_group_IT_number 15
_space_group_name_Hall '-C 2yc'
_space_group_name_H-M_alt 'C 1 2/c 1'
_symmetry_space_group_name_Hall '-C 2yc'
_symmetry_space_group_name_H-M 'C 1 2/c 1'
_atom_sites_solution_hydrogens mixed
_atom_sites_solution_primary direct
_atom_sites_solution_secondary difmap
_audit_creation_method SHELXL-2014
_cell_angle_alpha 90
_cell_angle_beta 112.3443(11)
_cell_angle_gamma 90
_cell_formula_units_Z 4
_cell_length_a 21.5951(8)
_cell_length_b 9.2309(3)
_cell_length_c 24.4704(8)
_cell_measurement_reflns_used 9990
_cell_measurement_temperature 100(2)
_cell_measurement_theta_max 26.61
_cell_measurement_theta_min 2.43
_cell_volume 4511.7(3)
_computing_cell_refinement 'SAINT V.8.27 (Bruker AXS Inc., 2012)'
_computing_data_collection 'APEX2 v.2013.10 (Bruker AXS Inc., 2013)'
_computing_data_reduction 'SAINT V.8.27 (Bruker AXS Inc., 2012)'
_computing_molecular_graphics
;
Mercury: visualization and analysis of crystal structures
C. F. Macrae, P. R. Edgington, P. McCabe, E. Pidcock, G. P. Shields, 
R. Taylor, M. Towler and J. van de Streek, J. Appl. Cryst., 39, 453-457, 2006 
;
_computing_publication_material 'APEX2 v.2014.7-1 (Bruker AXS Inc., 2014)'
_computing_structure_refinement 'SHELXL-2014/7 (Sheldrick, 2014)'
_computing_structure_solution 'SHELXT 2014/4 (Sheldrick, 2014)'
_diffrn_ambient_temperature 100(2)
_diffrn_detector_area_resol_mean 10.4167
_diffrn_measured_fraction_theta_full 0.999
_diffrn_measured_fraction_theta_max 0.997
_diffrn_measurement_device_type 'Bruker D8 Venture PHOTON 100 CMOS'
_diffrn_measurement_method 'omega and phi scans'
_diffrn_radiation_type MoK\a
_diffrn_radiation_wavelength 0.71073
_diffrn_reflns_av_R_equivalents 0.0317
_diffrn_reflns_av_unetI/netI 0.0232
_diffrn_reflns_laue_measured_fraction_full 0.999
_diffrn_reflns_laue_measured_fraction_max 0.997
_diffrn_reflns_limit_h_max 26
_diffrn_reflns_limit_h_min -27
_diffrn_reflns_limit_k_max 11
_diffrn_reflns_limit_k_min -11
_diffrn_reflns_limit_l_max 31
_diffrn_reflns_limit_l_min -31
_diffrn_reflns_number 34372
_diffrn_reflns_point_group_measured_fraction_full 0.999
_diffrn_reflns_point_group_measured_fraction_max 0.997
_diffrn_reflns_theta_full 25.000
_diffrn_reflns_theta_max 26.815
_diffrn_reflns_theta_min 2.146
_diffrn_source 'INCOATEC ImuS micro-focus source\'
_exptl_absorpt_coefficient_mu 0.418
_exptl_absorpt_correction_T_max 0.7454
_exptl_absorpt_correction_T_min 0.6887
_exptl_absorpt_correction_type multi-scan
_exptl_absorpt_process_details
;
SADABS as implemented in APEX2, version 2014.7-1, Bruker AXS
;
_exptl_crystal_colour Violet
_exptl_crystal_density_diffrn 1.178
_exptl_crystal_description Plate
_exptl_crystal_F_000 1732
_exptl_crystal_size_max 0.230
_exptl_crystal_size_mid 0.133
_exptl_crystal_size_min 0.091
_refine_diff_density_max 0.298
_refine_diff_density_min -0.247
_refine_diff_density_rms 0.044
_refine_ls_extinction_method none
_refine_ls_goodness_of_fit_ref 1.031
_refine_ls_hydrogen_treatment mixed
_refine_ls_matrix_type full
_refine_ls_number_parameters 403
_refine_ls_number_reflns 4813
_refine_ls_number_restraints 32
_refine_ls_restrained_S_all 4.312
_refine_ls_R_factor_all 0.0514
_refine_ls_R_factor_gt 0.0364
_refine_ls_shift/su_max 0.001
_refine_ls_shift/su_mean 0.000
_refine_ls_structure_factor_coef Fsqd
_refine_ls_weighting_details 'w=1/[\s^2^(Fo^2^)+(0.0451P)^2^+3.2738P] where P=(Fo^2^+2Fc^2^)/3'
_refine_ls_weighting_scheme calc
_refine_ls_wR_factor_gt 0.0863
_refine_ls_wR_factor_ref 0.0932
_reflns_Friedel_coverage 0.000
_reflns_number_gt 3952
_reflns_number_total 4813
_reflns_threshold_expression 'I > 2\s(I)'
_cod_data_source_file ic502670x_si_001.cif
_cod_data_source_block Compound_4
_cod_depositor_comments
;
The following automatic conversions were performed:

'_exptl_absorpt_correction_type' value 'Multi-scan' changed to
'multi-scan' according to
/usr/data/users/saulius/crontab/automatic-downloads/rss-feeds/ACS/lib/dictionaries/cif_core.dic
dictionary named 'cif_core.dic' version 2.4.2 from 2011-04-26.

Automatic conversion script
Id: cif_fix_values 3271 2015-04-21 07:52:19Z andrius 

 Adding full bibliography for 4342774--4342778.cif.
;
_cod_database_code 4342775
_shelx_space_group_comment
;
The symmetry employed for this shelxl refinement is uniquely defined
by the following loop, which should always be used as a source of
symmetry information in preference to the above space-group names.
They are only intended as comments.
;
_shelx_estimated_absorpt_t_min 0.910
_shelx_estimated_absorpt_t_max 0.963
_shelxl_version_number 2014-3

loop_
_space_group_symop_operation_xyz
'x, y, z'
'-x, y, -z+1/2'
'x+1/2, y+1/2, z'
'-x+1/2, y+1/2, -z+1/2'
'-x, -y, -z'
'x, -y, z-1/2'
'-x+1/2, -y+1/2, -z'
'x+1/2, -y+1/2, z-1/2'

loop_
_atom_site_label
_atom_site_type_symbol
_atom_site_fract_x
_atom_site_fract_y
_atom_site_fract_z
_atom_site_U_iso_or_equiv
_atom_site_adp_type
_atom_site_occupancy
_atom_site_site_symmetry_order
_atom_site_calc_flag
_atom_site_refinement_flags_posn
_atom_site_refinement_flags_adp
_atom_site_refinement_flags_occupancy
_atom_site_disorder_assembly
_atom_site_disorder_group
Co1 Co 0.5000 0.87304(3) 0.7500 0.02880(10) Uani 1 2 d S T P . .
N2 N 0.54497(7) 0.96562(15) 0.82343(6) 0.0329(3) Uani 1 1 d D . . . .
H2N H 0.5218(9) 0.970(2) 0.8431(8) 0.035(5) Uiso 1 1 d . . . . .
C1 C 0.5000 0.6498(2) 0.7500 0.0273(5) Uani 1 2 d S T P B .
C2 C 0.48537(8) 0.41470(16) 0.72068(6) 0.0329(4) Uani 1 1 d . . . . .
H2 H 0.4730 0.3320 0.6958 0.039 Uiso 1 1 calc DR U . . .
C3 C 0.60992(8) 1.00820(16) 0.85660(6) 0.0302(3) Uani 1 1 d . . . . .
C4 C 0.65818(9) 1.01579(17) 0.83070(7) 0.0354(4) Uani 1 1 d . . . . .
C5 C 0.72315(9) 1.0588(2) 0.86481(8) 0.0412(4) Uani 1 1 d . . . . .
H5 H 0.7552 1.0646 0.8470 0.049 Uiso 1 1 calc R U . . .
C6 C 0.74245(9) 1.09341(19) 0.92388(8) 0.0412(4) Uani 1 1 d . . . . .
H6 H 0.7872 1.1218 0.9465 0.049 Uiso 1 1 calc R U . . .
C7 C 0.69580(9) 1.08614(17) 0.94943(7) 0.0352(4) Uani 1 1 d . . . . .
H7 H 0.7090 1.1100 0.9901 0.042 Uiso 1 1 calc R U . . .
C8 C 0.63001(8) 1.04503(16) 0.91769(6) 0.0305(3) Uani 1 1 d . . . . .
C9 C 0.63982(10) 0.9827(2) 0.76557(8) 0.0450(5) Uani 1 1 d D . . . .
H9 H 0.6042(10) 0.906(2) 0.7533(9) 0.049(6) Uiso 1 1 d . . . . .
C10 C 0.60997(10) 1.1153(2) 0.72825(8) 0.0495(5) Uani 1 1 d . . . . .
H10A H 0.5709 1.1480 0.7359 0.074 Uiso 1 1 calc R U . . .
H10B H 0.5963 1.0907 0.6863 0.074 Uiso 1 1 calc R U . . .
H10C H 0.6434 1.1928 0.7384 0.074 Uiso 1 1 calc R U . . .
C11A C 0.7036(4) 0.9612(15) 0.7480(3) 0.047(2) Uani 0.48(2) 1 d D . P A 1
H11A H 0.7306 1.0498 0.7571 0.071 Uiso 0.48(2) 1 calc R U P A 1
H11B H 0.6885 0.9404 0.7056 0.071 Uiso 0.48(2) 1 calc R U P A 1
H11C H 0.7307 0.8802 0.7705 0.071 Uiso 0.48(2) 1 calc R U P A 1
C11B C 0.6919(3) 0.8924(14) 0.7532(3) 0.0500(18) Uani 0.52(2) 1 d . . P A 2
H11D H 0.7323 0.9504 0.7610 0.075 Uiso 0.52(2) 1 calc R U P A 2
H11E H 0.6739 0.8616 0.7118 0.075 Uiso 0.52(2) 1 calc R U P A 2
H11F H 0.7029 0.8069 0.7789 0.075 Uiso 0.52(2) 1 calc R U P A 2
C12 C 0.57939(8) 1.04455(19) 0.94641(7) 0.0363(4) Uani 1 1 d . . . . .
H12 H 0.5483 0.9616 0.9292 0.044 Uiso 1 1 calc R U . . .
C13 C 0.60977(10) 1.0224(2) 1.01348(7) 0.0509(5) Uani 1 1 d . . . . .
H13A H 0.6379 0.9354 1.0228 0.076 Uiso 1 1 calc R U . . .
H13B H 0.5738 1.0109 1.0283 0.076 Uiso 1 1 calc R U . . .
H13C H 0.6371 1.1068 1.0323 0.076 Uiso 1 1 calc R U . . .
C14 C 0.53744(10) 1.1828(2) 0.93124(8) 0.0475(5) Uani 1 1 d . . . . .
H14A H 0.5663 1.2666 0.9480 0.071 Uiso 1 1 calc R U . . .
H14B H 0.5026 1.1773 0.9477 0.071 Uiso 1 1 calc R U . . .
H14C H 0.5165 1.1934 0.8882 0.071 Uiso 1 1 calc R U . . .
N1 N 0.47639(6) 0.55803(13) 0.70288(5) 0.0270(3) Uani 1 1 d . . . . .
C15A C 0.4406(3) 0.5953(13) 0.6433(4) 0.0238(15) Uani 0.55 1 d D . P B 1
C16A C 0.3709(3) 0.5996(7) 0.6180(2) 0.0279(12) Uani 0.55 1 d D . P B 1
C17A C 0.3409(2) 0.6181(6) 0.5572(2) 0.0401(12) Uani 0.55 1 d D . P B 1
H17A H 0.2935 0.6153 0.5383 0.048 Uiso 0.55 1 calc R U P B 1
C18A C 0.3789(4) 0.6404(8) 0.5242(3) 0.0448(18) Uani 0.55 1 d D . P B 1
H18A H 0.3573 0.6561 0.4829 0.054 Uiso 0.55 1 calc R U P B 1
C19A C 0.4475(3) 0.6405(5) 0.5495(2) 0.0423(11) Uani 0.55 1 d D . P B 1
H19A H 0.4728 0.6541 0.5256 0.051 Uiso 0.55 1 calc R U P B 1
C20A C 0.4806(3) 0.6205(7) 0.6111(3) 0.0282(12) Uani 0.55 1 d D . P B 1
C21A C 0.3288(2) 0.5713(6) 0.6537(2) 0.0354(11) Uani 0.55 1 d D . P B 1
H21A H 0.3565 0.5908 0.6962 0.043 Uiso 0.55 1 calc R U P B 1
C22A C 0.3053(3) 0.4138(8) 0.6476(4) 0.0490(15) Uani 0.55 1 d D . P B 1
H22A H 0.2768 0.3940 0.6063 0.073 Uiso 0.55 1 calc R U P B 1
H22B H 0.2798 0.3970 0.6726 0.073 Uiso 0.55 1 calc R U P B 1
H22C H 0.3443 0.3494 0.6599 0.073 Uiso 0.55 1 calc R U P B 1
C23A C 0.2660(2) 0.6666(5) 0.6351(3) 0.0610(12) Uani 0.55 1 d D . P B 1
H23A H 0.2789 0.7688 0.6366 0.091 Uiso 0.55 1 calc R U P B 1
H23B H 0.2429 0.6505 0.6621 0.091 Uiso 0.55 1 calc R U P B 1
H23C H 0.2360 0.6416 0.5948 0.091 Uiso 0.55 1 calc R U P B 1
C24A C 0.5571(3) 0.6205(6) 0.6389(2) 0.0341(13) Uani 0.55 1 d D . P B 1
H24A H 0.5700 0.6589 0.6799 0.041 Uiso 0.55 1 calc R U P B 1
C25A C 0.5860(3) 0.4693(7) 0.6446(3) 0.0554(17) Uani 0.55 1 d D . P B 1
H25A H 0.5754 0.4280 0.6052 0.083 Uiso 0.55 1 calc R U P B 1
H25B H 0.5666 0.4084 0.6668 0.083 Uiso 0.55 1 calc R U P B 1
H25C H 0.6347 0.4736 0.6656 0.083 Uiso 0.55 1 calc R U P B 1
C26A C 0.5881(2) 0.7212(7) 0.6074(3) 0.0409(13) Uani 0.55 1 d D . P B 1
H26A H 0.5791 0.6842 0.5676 0.061 Uiso 0.55 1 calc R U P B 1
H26B H 0.6366 0.7265 0.6296 0.061 Uiso 0.55 1 calc R U P B 1
H26C H 0.5686 0.8181 0.6047 0.061 Uiso 0.55 1 calc R U P B 1
C15B C 0.4571(4) 0.5955(17) 0.6374(4) 0.0226(19) Uani 0.45 1 d D . P B 2
C16B C 0.3889(4) 0.6112(9) 0.6062(3) 0.0274(14) Uani 0.45 1 d D . P B 2
C17B C 0.3681(4) 0.6333(8) 0.5457(3) 0.041(2) Uani 0.45 1 d D . P B 2
H17B H 0.3222 0.6506 0.5226 0.050 Uiso 0.45 1 calc R U P B 2
C18B C 0.4142(5) 0.6302(7) 0.5191(3) 0.0533(18) Uani 0.45 1 d D . P B 2
H18B H 0.3990 0.6406 0.4775 0.064 Uiso 0.45 1 calc R U P B 2
C19B C 0.4811(4) 0.6126(8) 0.5512(3) 0.0530(17) Uani 0.45 1 d D . P B 2
H19B H 0.5118 0.6138 0.5318 0.064 Uiso 0.45 1 calc R U P B 2
C20B C 0.5048(3) 0.5927(9) 0.6124(3) 0.0339(17) Uani 0.45 1 d D . P B 2
C21B C 0.3388(3) 0.6086(6) 0.6351(3) 0.0335(14) Uani 0.45 1 d D . P B 2
H21B H 0.3596 0.6597 0.6738 0.040 Uiso 0.45 1 calc R U P B 2
C22B C 0.3223(5) 0.4542(10) 0.6483(6) 0.056(2) Uani 0.45 1 d D . P B 2
H22D H 0.3074 0.3968 0.6119 0.084 Uiso 0.45 1 calc R U P B 2
H22E H 0.2866 0.4574 0.6638 0.084 Uiso 0.45 1 calc R U P B 2
H22F H 0.3623 0.4098 0.6777 0.084 Uiso 0.45 1 calc R U P B 2
C23B C 0.2730(2) 0.6879(6) 0.5997(2) 0.0558(14) Uani 0.45 1 d D . P B 2
H23D H 0.2506 0.6396 0.5616 0.084 Uiso 0.45 1 calc R U P B 2
H23E H 0.2827 0.7886 0.5931 0.084 Uiso 0.45 1 calc R U P B 2
H23F H 0.2436 0.6860 0.6219 0.084 Uiso 0.45 1 calc R U P B 2
C24B C 0.5780(4) 0.5667(10) 0.6484(3) 0.057(3) Uani 0.45 1 d D . P B 2
H24B H 0.5789 0.5372 0.6880 0.069 Uiso 0.45 1 calc R U P B 2
C25B C 0.6063(4) 0.4383(8) 0.6286(4) 0.070(2) Uani 0.45 1 d D . P B 2
H25D H 0.5795 0.3523 0.6282 0.104 Uiso 0.45 1 calc R U P B 2
H25E H 0.6527 0.4226 0.6559 0.104 Uiso 0.45 1 calc R U P B 2
H25F H 0.6052 0.4558 0.5888 0.104 Uiso 0.45 1 calc R U P B 2
C26B C 0.6236(5) 0.6902(11) 0.6614(6) 0.061(3) Uani 0.225 1 d D . P B 2
H26D H 0.6581 0.6797 0.7012 0.092 Uiso 0.225 1 calc R U P B 2
H26E H 0.5985 0.7798 0.6593 0.092 Uiso 0.225 1 calc R U P B 2
H26F H 0.6449 0.6940 0.6324 0.092 Uiso 0.225 1 calc R U P B 2
C26C C 0.6130(7) 0.7095(17) 0.6247(8) 0.043(4) Uani 0.225 1 d . . P B -2
H26G H 0.6583 0.6778 0.6495 0.064 Uiso 0.225 1 calc R U P B -2
H26H H 0.5981 0.7839 0.6456 0.064 Uiso 0.225 1 calc R U P B -2
H26I H 0.6131 0.7497 0.5877 0.064 Uiso 0.225 1 calc R U P B -2

loop_
_atom_site_aniso_label
_atom_site_aniso_U_11
_atom_site_aniso_U_22
_atom_site_aniso_U_33
_atom_site_aniso_U_23
_atom_site_aniso_U_13
_atom_site_aniso_U_12
Co1 0.03711(18) 0.02318(16) 0.01577(14) 0.000 -0.00159(12) 0.000
N2 0.0342(8) 0.0348(7) 0.0208(6) -0.0044(5) 0.0005(6) 0.0027(6)
C1 0.0278(11) 0.0279(11) 0.0178(9) 0.000 -0.0009(8) 0.000
C2 0.0446(9) 0.0233(7) 0.0228(7) -0.0024(6) 0.0039(7) -0.0006(7)
C3 0.0364(9) 0.0239(7) 0.0211(7) -0.0008(6) 0.0006(7) 0.0032(6)
C4 0.0426(10) 0.0316(8) 0.0248(8) -0.0023(6) 0.0046(7) 0.0031(7)
C5 0.0452(10) 0.0404(10) 0.0372(9) -0.0052(8) 0.0145(8) -0.0038(8)
C6 0.0385(9) 0.0390(9) 0.0362(9) -0.0078(7) 0.0032(8) -0.0075(7)
C7 0.0420(9) 0.0314(8) 0.0216(7) -0.0027(6) 0.0002(7) -0.0011(7)
C8 0.0373(9) 0.0254(8) 0.0199(7) -0.0001(6) 0.0010(6) 0.0031(6)
C9 0.0437(10) 0.0589(12) 0.0275(9) -0.0065(8) 0.0080(8) 0.0083(9)
C10 0.0498(11) 0.0600(12) 0.0301(9) 0.0048(8) 0.0055(8) -0.0119(9)
C11A 0.047(3) 0.062(5) 0.031(2) -0.008(3) 0.013(2) 0.006(3)
C11B 0.046(3) 0.064(5) 0.039(2) -0.010(3) 0.0137(19) -0.007(3)
C12 0.0401(9) 0.0409(9) 0.0200(7) -0.0032(7) 0.0026(7) -0.0011(7)
C13 0.0547(12) 0.0686(13) 0.0222(8) -0.0003(8) 0.0065(8) -0.0044(10)
C14 0.0509(11) 0.0527(11) 0.0342(9) -0.0076(8) 0.0109(8) 0.0100(9)
N1 0.0327(7) 0.0238(6) 0.0162(6) 0.0005(5) -0.0001(5) -0.0013(5)
C15A 0.036(4) 0.0212(18) 0.014(2) 0.0002(15) 0.009(2) -0.006(3)
C16A 0.029(3) 0.031(2) 0.017(2) -0.0036(18) 0.0011(18) 0.003(2)
C17A 0.048(3) 0.032(2) 0.023(2) 0.0004(15) -0.0057(19) -0.003(2)
C18A 0.060(4) 0.042(2) 0.016(3) 0.006(3) -0.003(3) 0.002(3)
C19A 0.067(4) 0.041(2) 0.015(2) 0.0000(16) 0.011(3) -0.012(2)
C20A 0.032(3) 0.029(2) 0.0201(19) -0.0012(15) 0.006(2) -0.004(2)
C21A 0.029(2) 0.038(3) 0.031(2) -0.0049(18) 0.0014(17) 0.0025(19)
C22A 0.046(4) 0.040(3) 0.060(3) 0.000(3) 0.019(3) 0.006(3)
C23A 0.038(2) 0.039(2) 0.097(4) -0.008(3) 0.016(3) 0.0017(16)
C24A 0.046(4) 0.034(2) 0.020(2) 0.0036(16) 0.010(2) -0.010(2)
C25A 0.047(3) 0.046(4) 0.072(4) 0.013(3) 0.022(2) -0.002(3)
C26A 0.045(3) 0.048(3) 0.033(3) 0.005(2) 0.019(3) -0.006(3)
C15B 0.026(4) 0.031(3) 0.009(3) 0.001(2) 0.004(3) -0.011(3)
C16B 0.035(3) 0.023(2) 0.021(3) -0.0040(19) 0.007(2) 0.000(2)
C17B 0.056(5) 0.033(3) 0.018(4) 0.005(3) -0.005(4) -0.005(3)
C18B 0.096(6) 0.045(3) 0.011(2) -0.004(2) 0.012(4) 0.005(4)
C19B 0.084(5) 0.054(4) 0.028(3) -0.005(2) 0.028(3) -0.017(4)
C20B 0.040(4) 0.046(4) 0.021(3) -0.005(2) 0.018(3) -0.010(3)
C21B 0.030(3) 0.029(3) 0.028(3) -0.001(2) -0.003(2) -0.001(2)
C22B 0.031(4) 0.055(7) 0.081(4) -0.003(4) 0.019(3) -0.007(3)
C23B 0.031(2) 0.043(3) 0.065(3) -0.011(3) -0.014(2) 0.006(2)
C24B 0.041(4) 0.103(9) 0.034(4) -0.008(5) 0.021(3) -0.018(5)
C25B 0.068(5) 0.032(3) 0.089(5) -0.001(3) 0.007(4) -0.011(3)
C26B 0.039(6) 0.047(6) 0.079(8) -0.041(6) 0.001(7) 0.006(5)
C26C 0.033(8) 0.029(5) 0.058(12) 0.007(7) 0.008(8) 0.003(6)

loop_
_atom_type_symbol
_atom_type_description
_atom_type_scat_dispersion_real
_atom_type_scat_dispersion_imag
_atom_type_scat_source
C C 0.0033 0.0016 'International Tables Vol C Tables 4.2.6.8 and 6.1.1.4'
H H 0.0000 0.0000 'International Tables Vol C Tables 4.2.6.8 and 6.1.1.4'
Co Co 0.3494 0.9721 'International Tables Vol C Tables 4.2.6.8 and 6.1.1.4'
N N 0.0061 0.0033 'International Tables Vol C Tables 4.2.6.8 and 6.1.1.4'

loop_
_geom_angle_atom_site_label_1
_geom_angle_atom_site_label_2
_geom_angle_atom_site_label_3
_geom_angle
_geom_angle_site_symmetry_1
_geom_angle_site_symmetry_3
N2 Co1 N2 126.26(9) . 2_656
N2 Co1 C1 116.87(4) . .
N2 Co1 C1 116.87(4) 2_656 .
C3 N2 Co1 136.53(12) . .
C3 N2 H2N 110.7(13) . .
Co1 N2 H2N 111.9(13) . .
N1 C1 N1 103.21(17) . 2_656
N1 C1 Co1 128.40(8) . .
N1 C1 Co1 128.40(8) 2_656 .
C2 C2 N1 106.98(8) 2_656 .
C2 C2 H2 126.5 2_656 .
N1 C2 H2 126.5 . .
N2 C3 C4 120.47(14) . .
N2 C3 C8 121.18(15) . .
C4 C3 C8 118.35(14) . .
C5 C4 C3 119.55(15) . .
C5 C4 C9 119.24(16) . .
C3 C4 C9 121.18(15) . .
C6 C5 C4 121.91(17) . .
C6 C5 H5 119.0 . .
C4 C5 H5 119.0 . .
C7 C6 C5 118.89(16) . .
C7 C6 H6 120.6 . .
C5 C6 H6 120.6 . .
C6 C7 C8 122.01(15) . .
C6 C7 H7 119.0 . .
C8 C7 H7 119.0 . .
C7 C8 C3 119.28(15) . .
C7 C8 C12 120.61(14) . .
C3 C8 C12 120.07(14) . .
C10 C9 C11B 120.0(5) . .
C10 C9 C4 110.55(16) . .
C11B C9 C4 113.6(3) . .
C10 C9 C11A 98.6(5) . .
C4 C9 C11A 113.4(2) . .
C10 C9 H9 106.6(11) . .
C11B C9 H9 95.5(12) . .
C4 C9 H9 108.7(11) . .
C11A C9 H9 118.2(12) . .
C9 C10 H10A 109.5 . .
C9 C10 H10B 109.5 . .
H10A C10 H10B 109.5 . .
C9 C10 H10C 109.5 . .
H10A C10 H10C 109.5 . .
H10B C10 H10C 109.5 . .
C9 C11A H11A 109.5 . .
C9 C11A H11B 109.5 . .
H11A C11A H11B 109.5 . .
C9 C11A H11C 109.5 . .
H11A C11A H11C 109.5 . .
H11B C11A H11C 109.5 . .
C9 C11B H11D 109.5 . .
C9 C11B H11E 109.5 . .
H11D C11B H11E 109.5 . .
C9 C11B H11F 109.5 . .
H11D C11B H11F 109.5 . .
H11E C11B H11F 109.5 . .
C8 C12 C14 110.63(14) . .
C8 C12 C13 114.12(14) . .
C14 C12 C13 110.17(15) . .
C8 C12 H12 107.2 . .
C14 C12 H12 107.2 . .
C13 C12 H12 107.2 . .
C12 C13 H13A 109.5 . .
C12 C13 H13B 109.5 . .
H13A C13 H13B 109.5 . .
C12 C13 H13C 109.5 . .
H13A C13 H13C 109.5 . .
H13B C13 H13C 109.5 . .
C12 C14 H14A 109.5 . .
C12 C14 H14B 109.5 . .
H14A C14 H14B 109.5 . .
C12 C14 H14C 109.5 . .
H14A C14 H14C 109.5 . .
H14B C14 H14C 109.5 . .
C1 N1 C2 111.42(12) . .
C1 N1 C15A 127.2(5) . .
C2 N1 C15A 121.0(5) . .
C1 N1 C15B 127.5(6) . .
C2 N1 C15B 119.7(6) . .
C16A C15A C20A 122.8(7) . .
C16A C15A N1 122.8(6) . .
C20A C15A N1 114.3(5) . .
C17A C16A C15A 117.6(6) . .
C17A C16A C21A 120.3(4) . .
C15A C16A C21A 121.8(5) . .
C18A C17A C16A 120.8(5) . .
C18A C17A H17A 119.6 . .
C16A C17A H17A 119.6 . .
C17A C18A C19A 121.3(5) . .
C17A C18A H18A 119.3 . .
C19A C18A H18A 119.3 . .
C18A C19A C20A 120.3(5) . .
C18A C19A H19A 119.8 . .
C20A C19A H19A 119.8 . .
C15A C20A C19A 116.9(6) . .
C15A C20A C24A 123.1(5) . .
C19A C20A C24A 119.9(6) . .
C16A C21A C22A 111.1(5) . .
C16A C21A C23A 113.0(4) . .
C22A C21A C23A 107.1(5) . .
C16A C21A H21A 108.5 . .
C22A C21A H21A 108.5 . .
C23A C21A H21A 108.5 . .
C21A C22A H22A 109.5 . .
C21A C22A H22B 109.5 . .
H22A C22A H22B 109.5 . .
C21A C22A H22C 109.5 . .
H22A C22A H22C 109.5 . .
H22B C22A H22C 109.5 . .
C21A C23A H23A 109.5 . .
C21A C23A H23B 109.5 . .
H23A C23A H23B 109.5 . .
C21A C23A H23C 109.5 . .
H23A C23A H23C 109.5 . .
H23B C23A H23C 109.5 . .
C25A C24A C26A 111.6(6) . .
C25A C24A C20A 112.3(5) . .
C26A C24A C20A 112.6(4) . .
C25A C24A H24A 106.6 . .
C26A C24A H24A 106.6 . .
C20A C24A H24A 106.6 . .
C24A C25A H25A 109.5 . .
C24A C25A H25B 109.5 . .
H25A C25A H25B 109.5 . .
C24A C25A H25C 109.5 . .
H25A C25A H25C 109.5 . .
H25B C25A H25C 109.5 . .
C24A C26A H26A 109.5 . .
C24A C26A H26B 109.5 . .
H26A C26A H26B 109.5 . .
C24A C26A H26C 109.5 . .
H26A C26A H26C 109.5 . .
H26B C26A H26C 109.5 . .
C20B C15B C16B 125.0(7) . .
C20B C15B N1 120.3(7) . .
C16B C15B N1 114.1(5) . .
C15B C16B C17B 116.6(6) . .
C15B C16B C21B 123.0(6) . .
C17B C16B C21B 120.4(7) . .
C18B C17B C16B 120.0(6) . .
C18B C17B H17B 120.0 . .
C16B C17B H17B 120.0 . .
C19B C18B C17B 121.7(5) . .
C19B C18B H18B 119.1 . .
C17B C18B H18B 119.1 . .
C18B C19B C20B 120.5(6) . .
C18B C19B H19B 119.7 . .
C20B C19B H19B 119.7 . .
C15B C20B C19B 116.1(7) . .
C15B C20B C24B 122.4(7) . .
C19B C20B C24B 121.5(6) . .
C16B C21B C22B 112.4(7) . .
C16B C21B C23B 113.8(6) . .
C22B C21B C23B 108.8(6) . .
C16B C21B H21B 107.1 . .
C22B C21B H21B 107.1 . .
C23B C21B H21B 107.1 . .
C21B C22B H22D 109.5 . .
C21B C22B H22E 109.5 . .
H22D C22B H22E 109.5 . .
C21B C22B H22F 109.5 . .
H22D C22B H22F 109.5 . .
H22E C22B H22F 109.5 . .
C21B C23B H23D 109.5 . .
C21B C23B H23E 109.5 . .
H23D C23B H23E 109.5 . .
C21B C23B H23F 109.5 . .
H23D C23B H23F 109.5 . .
H23E C23B H23F 109.5 . .
C26B C24B C25B 111.4(6) . .
C26B C24B C20B 118.2(8) . .
C25B C24B C20B 113.8(6) . .
C26B C24B C26C 29.7(6) . .
C25B C24B C26C 102.2(8) . .
C20B C24B C26C 100.2(7) . .
C26B C24B H24B 103.8 . .
C25B C24B H24B 103.8 . .
C20B C24B H24B 103.8 . .
C26C C24B H24B 133.2 . .
C24B C25B H25D 109.5 . .
C24B C25B H25E 109.5 . .
H25D C25B H25E 109.5 . .
C24B C25B H25F 109.5 . .
H25D C25B H25F 109.5 . .
H25E C25B H25F 109.5 . .
C26C C26B C24B 92.5(13) . .
C26C C26B H26D 149.5 . .
C24B C26B H26D 109.5 . .
C26C C26B H26E 81.2 . .
C24B C26B H26E 109.5 . .
H26D C26B H26E 109.5 . .
C26C C26B H26F 41.2 . .
C24B C26B H26F 109.5 . .
H26D C26B H26F 109.5 . .
H26E C26B H26F 109.5 . .
C26B C26C C24B 57.7(13) . .
C26B C26C H26G 58.7 . .
C24B C26C H26G 91.4 . .
C26B C26C H26H 67.0 . .
C24B C26C H26H 95.1 . .
H26G C26C H26H 109.5 . .
C26B C26C H26I 162.5 . .
C24B C26C H26I 139.1 . .
H26G C26C H26I 109.5 . .
H26H C26C H26I 109.5 . .

loop_
_geom_bond_atom_site_label_1
_geom_bond_atom_site_label_2
_geom_bond_distance
_geom_bond_site_symmetry_2
Co1 N2 1.8909(13) .
Co1 N2 1.8910(13) 2_656
Co1 C1 2.061(2) .
N2 C3 1.384(2) .
N2 H2N 0.817(18) .
C1 N1 1.3639(17) .
C1 N1 1.3640(17) 2_656
C2 C2 1.330(3) 2_656
C2 N1 1.3834(19) .
C2 H2 0.9500 .
C3 C4 1.413(2) .
C3 C8 1.430(2) .
C4 C5 1.390(2) .
C4 C9 1.520(2) .
C5 C6 1.381(2) .
C5 H5 0.9500 .
C6 C7 1.375(3) .
C6 H6 0.9500 .
C7 C8 1.388(2) .
C7 H7 0.9500 .
C8 C12 1.508(2) .
C9 C10 1.516(3) .
C9 C11B 1.519(6) .
C9 C11A 1.605(8) .
C9 H9 1.00(2) .
C10 H10A 0.9800 .
C10 H10B 0.9800 .
C10 H10C 0.9800 .
C11A H11A 0.9800 .
C11A H11B 0.9800 .
C11A H11C 0.9800 .
C11B H11D 0.9800 .
C11B H11E 0.9800 .
C11B H11F 0.9800 .
C12 C14 1.527(3) .
C12 C13 1.532(2) .
C12 H12 1.0000 .
C13 H13A 0.9800 .
C13 H13B 0.9800 .
C13 H13C 0.9800 .
C14 H14A 0.9800 .
C14 H14B 0.9800 .
C14 H14C 0.9800 .
N1 C15A 1.409(9) .
N1 C15B 1.534(10) .
C15A C16A 1.393(8) .
C15A C20A 1.394(7) .
C16A C17A 1.390(7) .
C16A C21A 1.503(6) .
C17A C18A 1.368(8) .
C17A H17A 0.9500 .
C18A C19A 1.370(9) .
C18A H18A 0.9500 .
C19A C20A 1.413(7) .
C19A H19A 0.9500 .
C20A C24A 1.529(6) .
C21A C22A 1.528(7) .
C21A C23A 1.533(6) .
C21A H21A 1.0000 .
C22A H22A 0.9800 .
C22A H22B 0.9800 .
C22A H22C 0.9800 .
C23A H23A 0.9800 .
C23A H23B 0.9800 .
C23A H23C 0.9800 .
C24A C25A 1.513(6) .
C24A C26A 1.516(8) .
C24A H24A 1.0000 .
C25A H25A 0.9800 .
C25A H25B 0.9800 .
C25A H25C 0.9800 .
C26A H26A 0.9800 .
C26A H26B 0.9800 .
C26A H26C 0.9800 .
C15B C20B 1.384(8) .
C15B C16B 1.386(10) .
C16B C17B 1.389(8) .
C16B C21B 1.501(7) .
C17B C18B 1.381(10) .
C17B H17B 0.9500 .
C18B C19B 1.368(9) .
C18B H18B 0.9500 .
C19B C20B 1.398(8) .
C19B H19B 0.9500 .
C20B C24B 1.508(8) .
C21B C22B 1.533(8) .
C21B C23B 1.540(7) .
C21B H21B 1.0000 .
C22B H22D 0.9800 .
C22B H22E 0.9800 .
C22B H22F 0.9800 .
C23B H23D 0.9800 .
C23B H23E 0.9800 .
C23B H23F 0.9800 .
C24B C26B 1.460(10) .
C24B C25B 1.495(8) .
C24B C26C 1.725(19) .
C24B H24B 1.0000 .
C25B H25D 0.9800 .
C25B H25E 0.9800 .
C25B H25F 0.9800 .
C26B C26C 0.86(2) .
C26B H26D 0.9800 .
C26B H26E 0.9800 .
C26B H26F 0.9800 .
C26C H26G 0.9800 .
C26C H26H 0.9800 .
C26C H26I 0.9800 .
